data_7703409
loop_
_publ_author_name
'Wang, Weiran'
'Lynch, Vincent M.'
'Guo, Hongyu'
'Datta, Anwesha'
'Jones, Richard A.'

_publ_section_title
;
 Electropolymerizable N-heterocyclic carbene complexes of Rh and Ir with
 enantiotropic polymorphic phases.
;
_journal_issue 7
_journal_name_full 'Dalton transactions (Cambridge, England : 2003)'
_journal_page_first 2264
_journal_page_last 2272
_journal_paper_doi 10.1039/c9dt04844h
_journal_volume 49
_journal_year 2020
_chemical_formula_moiety '1(C23 H24 I Ir N2 S3)'
_chemical_formula_sum 'C23 H24 I Ir N2 S3'
_chemical_formula_weight 743.72
_space_group_crystal_system monoclinic
_space_group_IT_number 14
_space_group_name_Hall '-P 2yab'
_space_group_name_H-M_alt 'P 1 21/a 1'
_atom_sites_solution_hydrogens geom
_atom_sites_solution_primary dual
_audit_creation_date 2019-03-22
_audit_creation_method
;
Olex2 1.2
(compiled 2018.05.29 svn.r3508 for OlexSys, GUI svn.r5506)
;
_audit_update_record
;
2019-11-05 deposited with the CCDC.	2020-01-29 downloaded from the CCDC.
;
_cell_angle_alpha 90
_cell_angle_beta 113.303(2)
_cell_angle_gamma 90
_cell_formula_units_Z 8
_cell_length_a 24.1194(3)
_cell_length_b 9.17930(10)
_cell_length_c 23.3012(4)
_cell_measurement_reflns_used 18523
_cell_measurement_temperature 100.01(11)
_cell_measurement_theta_max 75.6560
_cell_measurement_theta_min 3.9680
_cell_volume 4738.04(13)
_computing_cell_refinement 'CrysAlisPro 1.171.39.46 (Rigaku OD, 2018)'
_computing_data_collection 'CrysAlisPro 1.171.39.46 (Rigaku OD, 2018)'
_computing_data_reduction 'CrysAlisPro 1.171.39.46 (Rigaku OD, 2018)'
_computing_molecular_graphics 'Olex2 (Dolomanov et al., 2009)'
_computing_publication_material 'Olex2 (Dolomanov et al., 2009)'
_computing_structure_refinement 'ShelXL (Sheldrick, 2015)'
_computing_structure_solution 'ShelXT (Sheldrick, 2015)'
_diffrn_ambient_environment N~2~
_diffrn_ambient_temperature 100.01(11)
_diffrn_detector 'CCD plate'
_diffrn_detector_area_resol_mean 5.2940
_diffrn_detector_type AtlasS2
_diffrn_measured_fraction_theta_full 1.000
_diffrn_measured_fraction_theta_max 0.905
_diffrn_measurement_details
;
List of Runs (angles in degrees, time in seconds):

  # Type    Start    End  Width  t~exp~   \w     \q     \k     \f   Frames
#--------------------------------------------------------------------------
  1  \w    -69.00  32.00   1.00    5.50    --  -41.34  57.00 120.00  101
  2  \w   -117.00  -9.00   1.00    5.50    --  -41.34 -77.00 -30.00  108
  3  \w      9.00 117.00   1.00    5.50    --   41.34  77.00 -30.00  108
  4  \w     36.00 113.00   1.00   18.00    --  112.00-111.00-120.00   77
  5  \w     84.00 178.00   1.00   18.00    --  112.00  30.00 150.00   94
  6  \w     36.00 145.00   1.00   18.00    --  112.00 -77.00 -60.00  109
  7  \w     36.00 113.00   1.00   18.00    --  112.00-111.00-180.00   77
  8  \w     79.00 178.00   1.00   18.00    --  112.00  77.00  30.00   99
  9  \w     84.00 178.00   1.00   18.00    --  112.00  30.00   0.00   94
 10  \w     79.00 178.00   1.00   18.00    --  112.00  77.00  60.00   99
 11  \w   -113.00 -13.00   1.00    5.50    --  -41.34 -57.00-150.00  100
 12  \w   -113.00 -13.00   1.00    5.50    --  -41.34 -57.00 120.00  100
 13  \w     84.00 178.00   1.00   18.00    --  112.00  30.00 -90.00   94
 14  \w     83.00 178.00   1.00   18.00    --  112.00  61.00 -60.00   95
 15  \w     36.00 104.00   1.00   18.00    --  112.00-111.00 120.00   68
 16  \w     79.00 178.00   1.00   18.00    --  112.00  77.00 150.00   99
 17  \w     79.00 178.00   1.00   18.00    --  112.00  77.00  90.00   99
 18  \w     79.00 178.00   1.00   18.00    --  112.00  77.00-180.00   99
 19  \w   -113.00 -52.00   1.00    5.50    --  -41.34 -57.00  30.00   61
 20  \w    -92.00  -2.00   1.00    5.50    --  -41.34 125.00-150.00   90
;
_diffrn_measurement_device 'four-circle diffractometer'
_diffrn_measurement_device_type 'SuperNova, Dual, Cu at home/near, AtlasS2'
_diffrn_measurement_method '\w scans'
_diffrn_orient_matrix_type 'CrysAlisPro convention (1999,Acta A55,543-557)'
_diffrn_orient_matrix_UB_11 0.0224874000
_diffrn_orient_matrix_UB_12 0.1579853000
_diffrn_orient_matrix_UB_13 0.0002894000
_diffrn_orient_matrix_UB_21 0.0154107000
_diffrn_orient_matrix_UB_22 0.0106286000
_diffrn_orient_matrix_UB_23 0.0681381000
_diffrn_orient_matrix_UB_31 0.0666291000
_diffrn_orient_matrix_UB_32 -0.0556954000
_diffrn_orient_matrix_UB_33 0.0138720000
_diffrn_radiation_monochromator mirror
_diffrn_radiation_probe x-ray
_diffrn_radiation_type CuK\a
_diffrn_radiation_wavelength 1.54184
_diffrn_reflns_av_R_equivalents 0.0496
_diffrn_reflns_av_unetI/netI 0.0323
_diffrn_reflns_Laue_measured_fraction_full 1.000
_diffrn_reflns_Laue_measured_fraction_max 0.905
_diffrn_reflns_limit_h_max 25
_diffrn_reflns_limit_h_min -28
_diffrn_reflns_limit_k_max 11
_diffrn_reflns_limit_k_min -11
_diffrn_reflns_limit_l_max 30
_diffrn_reflns_limit_l_min -30
_diffrn_reflns_number 50416
_diffrn_reflns_point_group_measured_fraction_full 1.000
_diffrn_reflns_point_group_measured_fraction_max 0.905
_diffrn_reflns_theta_full 67.684
_diffrn_reflns_theta_max 87.803
_diffrn_reflns_theta_min 3.697
_diffrn_source 'micro-focus sealed X-ray tube'
_diffrn_source_type 'SuperNova (Cu) X-ray Source'
_exptl_absorpt_coefficient_mu 23.713
_exptl_absorpt_correction_T_max 0.506
_exptl_absorpt_correction_T_min 0.158
_exptl_absorpt_correction_type gaussian
_exptl_absorpt_process_details
;
CrysAlisPro 1.171.39.46 (Rigaku Oxford Diffraction, 2018)
Numerical absorption correction based on gaussian integration over
			a multifaceted crystal model
Empirical absorption correction using spherical harmonics,
 implemented in SCALE3 ABSPACK scaling algorithm.
;
_exptl_crystal_colour orange
_exptl_crystal_density_diffrn 2.085
_exptl_crystal_description prism
_exptl_crystal_F_000 2832
_exptl_crystal_size_max 0.13
_exptl_crystal_size_mid 0.057
_exptl_crystal_size_min 0.054
_refine_diff_density_max 1.719
_refine_diff_density_min -1.247
_refine_diff_density_rms 0.168
_refine_ls_extinction_method none
_refine_ls_goodness_of_fit_ref 1.044
_refine_ls_hydrogen_treatment constr
_refine_ls_matrix_type full
_refine_ls_number_parameters 647
_refine_ls_number_reflns 9777
_refine_ls_number_restraints 618
_refine_ls_restrained_S_all 1.037
_refine_ls_R_factor_all 0.0554
_refine_ls_R_factor_gt 0.0455
_refine_ls_shift/su_max 0.001
_refine_ls_shift/su_mean 0.000
_refine_ls_structure_factor_coef Fsqd
_refine_ls_weighting_details 'w=1/[\s^2^(Fo^2^)+(0.0548P)^2^+24.7690P] where P=(Fo^2^+2Fc^2^)/3'
_refine_ls_weighting_scheme calc
_refine_ls_wR_factor_gt 0.1130
_refine_ls_wR_factor_ref 0.1250
_reflns_Friedel_coverage 0.000
_reflns_number_gt 7777
_reflns_number_total 9777
_reflns_threshold_expression 'I > 2\s(I)'
_cod_data_source_file c9dt04844h2.cif
_cod_data_source_block ir_100k_p21a
_cod_depositor_comments 'Adding full bibliography for 7703409--7703412.cif.'
_cod_original_cell_volume 4738.03(13)
_cod_database_code 7703409
_shelx_shelxl_version_number 2018/1
_chemical_oxdiff_formula C23H20N2S3IrI
_shelx_space_group_comment
;
The symmetry employed for this shelxl refinement is uniquely defined
by the following loop, which should always be used as a source of
symmetry information in preference to the above space-group names.
They are only intended as comments.
;
_shelx_estimated_absorpt_t_max 0.361
_shelx_estimated_absorpt_t_min 0.149
_reflns_odcompleteness_completeness 99.67
_reflns_odcompleteness_iscentric 1
_reflns_odcompleteness_theta 74.33
_olex2_refinement_description
;
1. Fixed Uiso
 At 1.2 times of:
  All C(H) groups, All C(H,H) groups
 At 1.5 times of:
  All C(H,H,H) groups
2. Restrained distances
 S1-C4 \\sim S1A-C4
 with sigma of 0.02
 S1-C1 \\sim S1A-C1A
 with sigma of 0.02
 C3-C4 \\sim C3A-C4
 with sigma of 0.02
 C3-C2 \\sim C3A-C2A
 with sigma of 0.02
 C2-C1 \\sim C2A-C1A
 with sigma of 0.02
 S1-C2 \\sim S1A-C2A
 with sigma of 0.04
 C3-C1 \\sim C3A-C1A
 with sigma of 0.04
 C4-C2 \\sim C4-C2A
 with sigma of 0.04
 C4-C1 \\sim C4-C1A
 with sigma of 0.04
 Ir2-C43 \\sim Ir2A-C43
 with sigma of 0.02
 Ir2-C37 \\sim Ir2A-C37
 with sigma of 0.02
 Ir2-C42 \\sim Ir2A-C42
 with sigma of 0.02
 Ir2-C39 \\sim Ir2A-C39
 with sigma of 0.02
 Ir2-C46 \\sim Ir2A-C46
 with sigma of 0.02
 C32-C35 \\sim C32-C35A
 with sigma of 0.04
 I2-C43 \\sim I2A-C43
 with sigma of 0.04
 I2-C37 \\sim I2A-C37
 with sigma of 0.04
 I2-C42 \\sim I2A-C42
 with sigma of 0.04
 I2-C39 \\sim I2A-C39
 with sigma of 0.04
 I2-C46 \\sim I2A-C46
 with sigma of 0.04
 Ir2-I2 \\sim Ir2A-I2A
 with sigma of 0.02
 I1-C16 \\sim I1A-C16
 with sigma of 0.04
 I1-C14 \\sim I1A-C14
 with sigma of 0.04
 I1-C23 \\sim I1A-C23
 with sigma of 0.04
 I1-C19 \\sim I1A-C19
 with sigma of 0.04
 I1-C20 \\sim I1A-C20
 with sigma of 0.04
 Ir1-I1 \\sim Ir1A-I1A
 with sigma of 0.02
 Ir1-C16 \\sim Ir1A-C16
 with sigma of 0.02
 Ir1-C14 \\sim Ir1A-C14
 with sigma of 0.02
 Ir1-C23 \\sim Ir1A-C23
 with sigma of 0.02
 Ir1-C19 \\sim Ir1A-C19
 with sigma of 0.02
 Ir1-C20 \\sim Ir1A-C20
 with sigma of 0.02
 C23-C22 \\sim C23-C22A
 with sigma of 0.02
 C20-C22 \\sim C20-C22A
 with sigma of 0.04
 C20-C21 \\sim C20-C21A
 with sigma of 0.02
 C22-C21 \\sim C22A-C21A
 with sigma of 0.02
 C23-C21 \\sim C23-C21A
 with sigma of 0.04
 C42-C41 \\sim C42-C41A
 with sigma of 0.02
 C39-C41 \\sim C39-C41A
 with sigma of 0.04
 C43-C44 \\sim C43-C44A
 with sigma of 0.02
 C45-C46 \\sim C45A-C46
 with sigma of 0.02
 C45-C44 \\sim C45A-C44A
 with sigma of 0.02
 C43-C45 \\sim C43-C45A
 with sigma of 0.04
 C46-C44 \\sim C46-C44A
 with sigma of 0.04
 C39-C40 \\sim C39-C40A
 with sigma of 0.02
 C41-C40 \\sim C41A-C40A
 with sigma of 0.02
 C42-C40 \\sim C42-C40A
 with sigma of 0.04
 C16-C17 \\sim C16-C17A
 with sigma of 0.02
 C19-C18 \\sim C19-C18A
 with sigma of 0.02
 C18-C17 \\sim C18A-C17A
 with sigma of 0.02
 C16-C18 \\sim C16-C18A
 with sigma of 0.04
 C19-C17 \\sim C19-C17A
 with sigma of 0.04
 S6-C32 \\sim S6A-C32
 with sigma of 0.02
 C33-C32 \\sim C33A-C32
 with sigma of 0.02
 S6-C35 \\sim S6A-C35A
 with sigma of 0.02
 C33-C34 \\sim C33A-C34A
 with sigma of 0.02
 C34-C35 \\sim C34A-C35A
 with sigma of 0.02
 S6-C34 \\sim S6A-C34A
 with sigma of 0.04
 C33-C35 \\sim C33A-C35A
 with sigma of 0.04
 C32-C34 \\sim C32-C34A
 with sigma of 0.04
3. Restrained planarity
 C4, C3, C2, C1, S1
 with sigma of 0.1
 C4, C3A, C2A, C1A, S1A
 with sigma of 0.1
4. Uiso/Uaniso restraints and constraints
C4 \\sim C3 \\sim C2 \\sim C1 \\sim S1: within 2A with sigma of 0.04 and sigma
for terminal atoms of 0.08
C4 \\sim C3A \\sim C2A \\sim C1A \\sim S1A: within 2A with sigma of 0.04 and
sigma for terminal atoms of 0.08
Ir2 \\sim C37 \\sim I2 \\sim C42 \\sim C43 \\sim C39 \\sim C46: within 2A with
sigma of 0.04 and sigma for terminal atoms of 0.08
Ir2A \\sim C37 \\sim I2A \\sim C42 \\sim C43 \\sim C39 \\sim C46: within 2A
with sigma of 0.04 and sigma for terminal atoms of 0.08
C14 \\sim Ir1A \\sim I1A \\sim C16 \\sim C23 \\sim C19 \\sim C20: within 2A
with sigma of 0.04 and sigma for terminal atoms of 0.08
C14 \\sim Ir1 \\sim I1 \\sim C16 \\sim C23 \\sim C19 \\sim C20: within 2A with
sigma of 0.04 and sigma for terminal atoms of 0.08
C23 \\sim C22A \\sim C21A \\sim C20: within 2A with sigma of 0.04 and sigma for
terminal atoms of 0.08
C23 \\sim C22 \\sim C21 \\sim C20: within 2A with sigma of 0.04 and sigma for
terminal atoms of 0.08
C43 \\sim C44 \\sim C45 \\sim C46: within 2A with sigma of 0.04 and sigma for
terminal atoms of 0.08
C43 \\sim C44A \\sim C45A \\sim C46: within 2A with sigma of 0.04 and sigma for
terminal atoms of 0.08
C39 \\sim C40 \\sim C41 \\sim C42: within 2A with sigma of 0.04 and sigma for
terminal atoms of 0.08
C39 \\sim C40A \\sim C41A \\sim C42: within 2A with sigma of 0.04 and sigma for
terminal atoms of 0.08
C19 \\sim C18A \\sim C17A \\sim C16: within 2A with sigma of 0.04 and sigma for
terminal atoms of 0.08
C19 \\sim C18 \\sim C17 \\sim C16: within 2A with sigma of 0.04 and sigma for
terminal atoms of 0.08
Uanis(S1) = Uanis(S1A)
Uanis(C2A) = Uanis(C1)
Uanis(C2) = Uanis(C1A)
Uanis(C3) = Uanis(C3A)
Uanis(Ir2A) = Uanis(Ir2)
Uanis(C35A) = Uanis(C35)
Uanis(C21) = Uanis(C21A)
Uanis(C22A) = Uanis(C22)
Uanis(C41) = Uanis(C41A)
Uanis(C40) = Uanis(C40A)
Uanis(C34A) = Uanis(C34)
Uanis(C33) = Uanis(C33A)
Uanis(S6) = Uanis(S6A)
5. Rigid body (RIGU) restrains
 C4, C3, C2, C1, S1
 with sigma for 1-2 distances of 0.004 and sigma for 1-3 distances of 0.004
 C4, C3A, C2A, C1A, S1A
 with sigma for 1-2 distances of 0.004 and sigma for 1-3 distances of 0.004
 Ir2, C37, I2, C42, C43, C39, C46
 with sigma for 1-2 distances of 0.004 and sigma for 1-3 distances of 0.004
 Ir2A, C37, I2A, C42, C43, C39, C46
 with sigma for 1-2 distances of 0.004 and sigma for 1-3 distances of 0.004
 C14, Ir1A, I1A, C16, C23, C19, C20
 with sigma for 1-2 distances of 0.004 and sigma for 1-3 distances of 0.004
 C14, Ir1, I1, C16, C23, C19, C20
 with sigma for 1-2 distances of 0.004 and sigma for 1-3 distances of 0.004
 C23, C22A, C21A, C20
 with sigma for 1-2 distances of 0.004 and sigma for 1-3 distances of 0.004
 C23, C22, C21, C20
 with sigma for 1-2 distances of 0.004 and sigma for 1-3 distances of 0.004
 C45A, C44A, C43, C46
 with sigma for 1-2 distances of 0.004 and sigma for 1-3 distances of 0.004
 C43, C44, C45, C46
 with sigma for 1-2 distances of 0.004 and sigma for 1-3 distances of 0.004
 C39, C40, C41, C42
 with sigma for 1-2 distances of 0.004 and sigma for 1-3 distances of 0.004
 C39, C40A, C41A, C42
 with sigma for 1-2 distances of 0.004 and sigma for 1-3 distances of 0.004
 C19, C18A, C17A, C16
 with sigma for 1-2 distances of 0.004 and sigma for 1-3 distances of 0.004
 C19, C18, C17, C16
 with sigma for 1-2 distances of 0.004 and sigma for 1-3 distances of 0.004
6. Others
 Fixed Sof: Ir2(0.80491) Ir1(0.4251) I1(0.4251) I2(0.80491) S6(0.89078)
 S1(0.87918) H16(0.4251) H16A(0.5749) C3(0.87918) H3(0.87918) C33(0.89078)
 H33(0.89078) H43(0.80491) H43A(0.19509) H23(0.4251) H23A(0.5749) H19(0.4251)
 H19A(0.5749) C45(0.59278) H45A(0.59278) H45B(0.59278) C18(0.73923)
 H18A(0.73923) H18B(0.73923) H42(0.80491) H42A(0.19509) C34(0.89078)
 H34(0.89078) H20(0.4251) H20A(0.5749) H39(0.80491) H39A(0.19509) C2(0.87918)
 H2(0.87918) C1(0.87918) H1(0.87918) H46(0.80491) H46A(0.19509) C35(0.89078)
 H35(0.89078) C44(0.59278) H44A(0.59278) H44B(0.59278) C17(0.73923)
 H17A(0.73923) H17B(0.73923) C22(0.73923) H22A(0.73923) H22B(0.73923)
 C21(0.73923) H21A(0.73923) H21B(0.73923) C41(0.59278) H41A(0.59278)
 H41B(0.59278) C40(0.59278) H40A(0.59278) H40B(0.59278) S1A(0.12082)
 C1A(0.12082) H1A(0.12082) C2A(0.12082) H2A(0.12082) C3A(0.12082) H3A(0.12082)
 C33A(0.10922) H33A(0.10922) C34A(0.10922) H34A(0.10922) C35A(0.10922)
 H35A(0.10922) S6A(0.10922) Ir2A(0.19509) I2A(0.19509) C40A(0.40722)
 H40C(0.40722) H40D(0.40722) C41A(0.40722) H41C(0.40722) H41D(0.40722)
 Ir1A(0.5749) I1A(0.5749) C22A(0.26077) H22C(0.26077) H22D(0.26077)
 C21A(0.26077) H21C(0.26077) H21D(0.26077) C44A(0.40722) H44C(0.40722)
 H44D(0.40722) C45A(0.40722) H45C(0.40722) H45D(0.40722) C17A(0.26077)
 H17C(0.26077) H17D(0.26077) C18A(0.26077) H18C(0.26077) H18D(0.26077)
7.a Ternary CH refined with riding coordinates:
 C16(H16), C16(H16A), C43(H43), C43(H43A), C23(H23), C23(H23A), C19(H19),
 C19(H19A), C42(H42), C42(H42A), C20(H20), C20(H20A), C39(H39), C39(H39A),
 C46(H46), C46(H46A)
7.b Secondary CH2 refined with riding coordinates:
 C45(H45A,H45B), C18(H18A,H18B), C44(H44A,H44B), C17(H17A,H17B), C22(H22A,
 H22B), C21(H21A,H21B), C41(H41A,H41B), C40(H40A,H40B), C40A(H40C,H40D),
 C41A(H41C,H41D), C22A(H22C,H22D), C21A(H21C,H21D), C44A(H44C,H44D), C45A(H45C,
 H45D), C17A(H17C,H17D), C18A(H18C,H18D)
7.c Aromatic/amide H refined with riding coordinates:
 C10(H10), C3(H3), C26(H26), C33(H33), C11(H11), C25(H25), C24(H24), C34(H34),
 C12(H12), C2(H2), C1(H1), C35(H35), C1A(H1A), C2A(H2A), C3A(H3A), C33A(H33A),
 C34A(H34A), C35A(H35A)
7.d Idealised Me refined as rotating group:
 C13(H13A,H13B,H13C), C38(H38A,H38B,H38C), C36(H36A,H36B,H36C), C15(H15A,H15B,
 H15C)
;
_olex2_submission_special_instructions 'No special instructions were received'
_oxdiff_exptl_absorpt_empirical_details
;
Empirical correction (ABSPACK) includes:
- Absorption correction using spherical harmonics
- Frame scaling
- Detector area scaling
;
_oxdiff_exptl_absorpt_empirical_full_max 1.476
_oxdiff_exptl_absorpt_empirical_full_min 0.711

loop_
_space_group_symop_operation_xyz
'x, y, z'
'-x+1/2, y+1/2, -z'
'-x, -y, -z'
'x-1/2, -y-1/2, z'

loop_
_atom_site_label
_atom_site_type_symbol
_atom_site_fract_x
_atom_site_fract_y
_atom_site_fract_z
_atom_site_U_iso_or_equiv
_atom_site_adp_type
_atom_site_occupancy
_atom_site_site_symmetry_order
_atom_site_calc_flag
_atom_site_refinement_flags_posn
_atom_site_refinement_flags_adp
_atom_site_refinement_flags_occupancy
_atom_site_disorder_assembly
_atom_site_disorder_group
Ir2 Ir -0.87299(3) -0.62457(10) -0.38824(4) 0.02308(14) Uani 0.8049 1 d D U P A 1
Ir1 Ir -0.63473(17) -0.6443(3) -0.11669(17) 0.0142(4) Uani 0.4251 1 d D U P B 1
I1 I -0.60250(14) -0.4272(3) -0.17173(13) 0.0219(4) Uani 0.4251 1 d D U P B 1
I2 I -0.90724(12) -0.4094(3) -0.33590(13) 0.0550(7) Uani 0.8049 1 d D U P A 1
S2 S -0.75598(7) -0.10455(16) -0.01808(6) 0.0274(3) Uani 1 1 d . . . . .
S4 S -0.59171(7) -0.13829(16) -0.37593(7) 0.0290(3) Uani 1 1 d . . . . .
S5 S -0.74413(7) -0.09606(16) -0.48188(6) 0.0285(3) Uani 1 1 d . . . . .
S3 S -0.90969(7) -0.14668(16) -0.12294(7) 0.0290(3) Uani 1 1 d . . . . .
S6 S -0.87356(10) -0.2670(2) -0.63637(8) 0.0373(4) Uani 0.8908 1 d D . P C 1
S1 S -0.62358(11) -0.27624(19) 0.13535(8) 0.0369(5) Uani 0.8792 1 d D U P D 1
N1 N -0.6425(2) -0.4084(5) -0.0287(2) 0.0225(10) Uani 1 1 d . . . . .
N4 N -0.8594(2) -0.3959(5) -0.4737(2) 0.0253(10) Uani 1 1 d . . . . .
N3 N -0.7746(2) -0.4175(5) -0.3903(2) 0.0234(10) Uani 1 1 d . . . . .
N2 N -0.7282(2) -0.4266(5) -0.1108(2) 0.0239(10) Uani 1 1 d . . . . .
C30 C -0.8182(3) -0.2914(6) -0.4769(2) 0.0248(11) Uani 1 1 d . . . . .
C6 C -0.6830(3) -0.2999(6) -0.0243(2) 0.0240(11) Uani 1 1 d . . . . .
C9 C -0.8411(3) -0.1741(6) -0.1339(3) 0.0237(11) Uani 1 1 d . . . . .
C16 C -0.6257(3) -0.7967(7) -0.0491(3) 0.0309(13) Uani 1 1 d D U . . .
H16 H -0.621819 -0.755421 -0.008881 0.037 Uiso 0.4251 1 calc R . P B 1
H16A H -0.626690 -0.748959 -0.011881 0.037 Uiso 0.5749 1 calc R . P B 2
C27 C -0.6607(3) -0.1666(6) -0.3660(2) 0.0246(11) Uani 1 1 d . . . . .
C28 C -0.7187(3) -0.2019(6) -0.4166(3) 0.0260(12) Uani 1 1 d . . . . .
C10 C -0.8502(3) -0.1518(6) -0.1939(3) 0.0275(12) Uani 1 1 d . . . . .
H10 H -0.821033 -0.159964 -0.210401 0.033 Uiso 1 1 calc R . . . .
C3 C -0.6109(4) -0.0259(8) 0.0957(3) 0.0249(16) Uani 0.8792 1 d D U P D 1
H3 H -0.616145 0.054054 0.069555 0.030 Uiso 0.8792 1 calc R . P D 1
C26 C -0.6518(3) -0.1466(6) -0.3055(3) 0.0277(13) Uani 1 1 d . . . . .
H26 H -0.681042 -0.156384 -0.289124 0.033 Uiso 1 1 calc R . . . .
C33 C -0.8886(4) -0.0166(8) -0.5971(4) 0.0246(17) Uani 0.8908 1 d D . P C 1
H33 H -0.884652 0.063066 -0.571136 0.030 Uiso 0.8908 1 calc R . P C 1
C8 C -0.7831(3) -0.2108(6) -0.0835(3) 0.0255(11) Uani 1 1 d . . . . .
C43 C -0.8768(3) -0.7827(7) -0.4535(3) 0.0346(14) Uani 1 1 d D U . . .
H43 H -0.876019 -0.738911 -0.491524 0.042 Uiso 0.8049 1 calc R . P A 1
H43A H -0.880143 -0.740445 -0.493356 0.042 Uiso 0.1951 1 calc R . P A 2
C31 C -0.8148(3) -0.1860(6) -0.5157(3) 0.0259(12) Uani 1 1 d . . . . .
C5 C -0.6853(3) -0.1948(6) 0.0146(3) 0.0258(12) Uani 1 1 d . . . . .
C7 C -0.7379(3) -0.3106(6) -0.0782(2) 0.0223(11) Uani 1 1 d . . . . .
C13 C -0.5758(3) -0.4159(7) 0.0095(3) 0.0306(13) Uani 1 1 d . . . . .
H13A H -0.555708 -0.342733 -0.004672 0.046 Uiso 1 1 calc GR . . . .
H13B H -0.561071 -0.510413 0.004839 0.046 Uiso 1 1 calc GR . . . .
H13C H -0.568068 -0.399341 0.052646 0.046 Uiso 1 1 calc GR . . . .
C37 C -0.8327(3) -0.4731(7) -0.4202(2) 0.0229(11) Uani 1 1 d D U . . .
C29 C -0.7638(3) -0.3008(6) -0.4223(2) 0.0232(11) Uani 1 1 d . . . . .
C38 C -0.9253(3) -0.4070(7) -0.5135(3) 0.0300(13) Uani 1 1 d . . . . .
H38A H -0.946863 -0.335261 -0.500372 0.045 Uiso 1 1 calc GR . . . .
H38B H -0.939504 -0.502467 -0.509137 0.045 Uiso 1 1 calc GR . . . .
H38C H -0.932030 -0.390500 -0.556379 0.045 Uiso 1 1 calc GR . . . .
C32 C -0.8579(3) -0.1478(6) -0.5768(3) 0.0273(12) Uani 1 1 d D . . . .
C11 C -0.9142(3) -0.1121(7) -0.2295(3) 0.0317(14) Uani 1 1 d . . . . .
H11 H -0.928923 -0.093160 -0.272112 0.038 Uiso 1 1 calc R . . . .
C4 C -0.6412(3) -0.1567(6) 0.0759(3) 0.0277(12) Uani 1 1 d D U . . .
C14 C -0.6701(3) -0.4803(7) -0.0809(3) 0.0240(11) Uani 1 1 d D U . . .
C23 C -0.6869(3) -0.8027(7) -0.0954(3) 0.0309(12) Uani 1 1 d D U . . .
H23 H -0.717301 -0.763008 -0.081563 0.037 Uiso 0.4251 1 calc R . P B 1
H23A H -0.716423 -0.762232 -0.080493 0.037 Uiso 0.5749 1 calc R . P B 2
C25 C -0.5882(3) -0.1068(7) -0.2696(3) 0.0291(13) Uani 1 1 d . . . . .
H25 H -0.573810 -0.087437 -0.227000 0.035 Uiso 1 1 calc R . . . .
C19 C -0.5712(3) -0.7935(7) -0.1347(3) 0.0318(13) Uani 1 1 d D U . . .
H19 H -0.543675 -0.746081 -0.150490 0.038 Uiso 0.4251 1 calc R . P B 1
H19A H -0.541497 -0.755390 -0.149797 0.038 Uiso 0.5749 1 calc R . P B 2
C45 C -0.9478(13) -0.914(3) -0.4121(10) 0.040(6) Uani 0.5928 1 d D U P A 1
H45A H -0.990581 -0.932982 -0.425404 0.048 Uiso 0.5928 1 calc R . P A 1
H45B H -0.925930 -1.000277 -0.391505 0.048 Uiso 0.5928 1 calc R . P A 1
C18 C -0.5422(8) -0.8972(16) -0.0832(6) 0.034(3) Uani 0.7392 1 d D U P B 1
H18A H -0.502710 -0.860394 -0.056456 0.040 Uiso 0.7392 1 calc R . P B 1
H18B H -0.536579 -0.989552 -0.100364 0.040 Uiso 0.7392 1 calc R . P B 1
C24 C -0.5512(3) -0.0995(7) -0.3011(3) 0.0288(12) Uani 1 1 d . . . . .
H24 H -0.510332 -0.076760 -0.283792 0.035 Uiso 1 1 calc R . . . .
C42 C -0.8174(3) -0.7935(7) -0.4055(3) 0.0324(13) Uani 1 1 d D U . . .
H42 H -0.784263 -0.759366 -0.416323 0.039 Uiso 0.8049 1 calc R . P A 1
H42A H -0.786877 -0.751751 -0.418608 0.039 Uiso 0.1951 1 calc R . P A 2
C34 C -0.9253(9) -0.0176(12) -0.6597(3) 0.033(2) Uani 0.8908 1 d D . P C 1
H34 H -0.949290 0.060511 -0.680742 0.040 Uiso 0.8908 1 calc R . P C 1
C20 C -0.6310(4) -0.8104(10) -0.1793(3) 0.0475(17) Uani 1 1 d D U . . .
H20 H -0.637804 -0.776143 -0.221353 0.057 Uiso 0.4251 1 calc R . P B 1
H20A H -0.631380 -0.760225 -0.216543 0.057 Uiso 0.5749 1 calc R . P B 2
C12 C -0.9502(3) -0.1044(7) -0.1978(3) 0.0292(13) Uani 1 1 d . . . . .
H12 H -0.990889 -0.079648 -0.214783 0.035 Uiso 1 1 calc R . . . .
C39 C -0.8733(4) -0.7860(11) -0.3213(4) 0.054(2) Uani 1 1 d D U . . .
H39 H -0.873709 -0.737826 -0.283932 0.065 Uiso 0.8049 1 calc R . P A 1
H39A H -0.868923 -0.748711 -0.280313 0.065 Uiso 0.1951 1 calc R . P A 2
C2 C -0.5719(4) -0.0259(9) 0.1586(3) 0.0299(18) Uani 0.8792 1 d D U P D 1
H2 H -0.547676 0.052049 0.179444 0.036 Uiso 0.8792 1 calc R . P D 1
C36 C -0.7316(3) -0.4682(7) -0.3311(3) 0.0301(13) Uani 1 1 d . . . . .
H36A H -0.733599 -0.407726 -0.298322 0.045 Uiso 1 1 calc GR . . . .
H36B H -0.691759 -0.463746 -0.330760 0.045 Uiso 1 1 calc GR . . . .
H36C H -0.740879 -0.566996 -0.324580 0.045 Uiso 1 1 calc GR . . . .
C1 C -0.5743(3) -0.1538(9) 0.1846(3) 0.0321(18) Uani 0.8792 1 d D U P D 1
H1 H -0.550930 -0.174755 0.226246 0.038 Uiso 0.8792 1 calc R . P D 1
C15 C -0.7719(3) -0.4763(7) -0.1701(3) 0.0303(13) Uani 1 1 d . . . . .
H15A H -0.811451 -0.474403 -0.169414 0.045 Uiso 1 1 calc GR . . . .
H15B H -0.762310 -0.574038 -0.177635 0.045 Uiso 1 1 calc GR . . . .
H15C H -0.771121 -0.413597 -0.202724 0.045 Uiso 1 1 calc GR . . . .
C46 C -0.9305(3) -0.7896(7) -0.3668(3) 0.0347(14) Uani 1 1 d D U . . .
H46 H -0.962469 -0.750812 -0.355201 0.042 Uiso 0.8049 1 calc R . P A 1
H46A H -0.960418 -0.738231 -0.355632 0.042 Uiso 0.1951 1 calc R . P A 2
C35 C -0.9223(9) -0.1449(10) -0.6869(4) 0.0364(19) Uani 0.8908 1 d D . P C 1
H35 H -0.944451 -0.164666 -0.728972 0.044 Uiso 0.8908 1 calc R . P C 1
C44 C -0.9340(6) -0.8805(14) -0.4685(6) 0.031(3) Uani 0.5928 1 d D U P A 1
H44A H -0.968511 -0.831892 -0.499605 0.037 Uiso 0.5928 1 calc R . P A 1
H44B H -0.928030 -0.971567 -0.486429 0.037 Uiso 0.5928 1 calc R . P A 1
C17 C -0.5795(5) -0.9222(12) -0.0438(5) 0.037(3) Uani 0.7392 1 d D U P B 1
H17A H -0.552094 -0.932474 -0.000332 0.045 Uiso 0.7392 1 calc R . P B 1
H17B H -0.601470 -1.013046 -0.056683 0.045 Uiso 0.7392 1 calc R . P B 1
C22 C -0.7088(10) -0.923(2) -0.1412(7) 0.045(4) Uani 0.7392 1 d D U P B 1
H22A H -0.749779 -0.902112 -0.170083 0.054 Uiso 0.7392 1 calc R . P B 1
H22B H -0.709734 -1.012272 -0.119175 0.054 Uiso 0.7392 1 calc R . P B 1
C21 C -0.6708(5) -0.9468(11) -0.1772(4) 0.0422(19) Uani 0.7392 1 d D U P B 1
H21A H -0.696779 -0.973019 -0.219672 0.051 Uiso 0.7392 1 calc R . P B 1
H21B H -0.644110 -1.028564 -0.159048 0.051 Uiso 0.7392 1 calc R . P B 1
C41 C -0.8036(11) -0.923(2) -0.3611(10) 0.048(5) Uani 0.5928 1 d D U P A 1
H41A H -0.761766 -0.951635 -0.348593 0.057 Uiso 0.5928 1 calc R . P A 1
H41B H -0.829061 -1.004443 -0.381779 0.057 Uiso 0.5928 1 calc R . P A 1
C40 C -0.8154(6) -0.8778(19) -0.3037(6) 0.055(3) Uani 0.5928 1 d D U P A 1
H40A H -0.781246 -0.821942 -0.275719 0.066 Uiso 0.5928 1 calc R . P A 1
H40B H -0.818952 -0.964545 -0.281696 0.066 Uiso 0.5928 1 calc R . P A 1
S1A S -0.6144(11) 0.0117(17) 0.0880(8) 0.0369(5) Uani 0.1208 1 d D U P D 2
C1A C -0.582(3) -0.017(5) 0.1667(12) 0.0299(18) Uani 0.1208 1 d D U P D 2
H1A H -0.559772 0.053162 0.194966 0.036 Uiso 0.1208 1 calc R . P D 2
C2A C -0.592(3) -0.150(5) 0.1843(13) 0.0321(18) Uani 0.1208 1 d D U P D 2
H2A H -0.577655 -0.182904 0.225328 0.038 Uiso 0.1208 1 calc R . P D 2
C3A C -0.6262(19) -0.232(4) 0.1317(13) 0.0249(16) Uani 0.1208 1 d D U P D 2
H3A H -0.637872 -0.328082 0.133870 0.030 Uiso 0.1208 1 calc R . P D 2
C33A C -0.890(2) -0.240(4) -0.6268(16) 0.0246(17) Uani 0.1092 1 d D . P C 2
H33A H -0.892633 -0.341056 -0.623901 0.030 Uiso 0.1092 1 calc R . P C 2
C34A C -0.918(8) -0.161(7) -0.6807(19) 0.033(2) Uani 0.1092 1 d D . P C 2
H34A H -0.930428 -0.198547 -0.720867 0.040 Uiso 0.1092 1 calc R . P C 2
C35A C -0.924(8) -0.020(8) -0.668(2) 0.0364(19) Uani 0.1092 1 d D . P C 2
H35A H -0.946299 0.047912 -0.697559 0.044 Uiso 0.1092 1 calc R . P C 2
S6A S -0.8870(15) 0.020(2) -0.5898(11) 0.0373(4) Uani 0.1092 1 d D . P C 2
Ir2A Ir -0.86193(17) -0.6407(5) -0.38119(19) 0.02308(14) Uani 0.1951 1 d D U P A 2
I2A I -0.9151(4) -0.4018(10) -0.3475(5) 0.0304(11) Uani 0.1951 1 d D U P A 2
C40A C -0.8331(8) -0.927(2) -0.3216(9) 0.055(3) Uani 0.4072 1 d D U P A 2
H40C H -0.809341 -0.955415 -0.278714 0.066 Uiso 0.4072 1 calc R . P A 2
H40D H -0.860155 -1.007475 -0.341394 0.066 Uiso 0.4072 1 calc R . P A 2
C41A C -0.7907(18) -0.907(4) -0.3548(16) 0.048(5) Uani 0.4072 1 d D U P A 2
H41C H -0.751432 -0.874812 -0.325188 0.057 Uiso 0.4072 1 calc R . P A 2
H41D H -0.785595 -0.998156 -0.372958 0.057 Uiso 0.4072 1 calc R . P A 2
Ir1A Ir -0.62989(15) -0.6312(3) -0.11425(15) 0.0354(7) Uani 0.5749 1 d D U P B 2
I1A I -0.59157(15) -0.4092(3) -0.16120(14) 0.0616(8) Uani 0.5749 1 d D U P B 2
C22A C -0.714(3) -0.906(8) -0.149(2) 0.045(4) Uani 0.2608 1 d D U P B 2
H22C H -0.757920 -0.896900 -0.164875 0.054 Uiso 0.2608 1 calc R . P B 2
H22D H -0.703980 -1.004841 -0.133313 0.054 Uiso 0.2608 1 calc R . P B 2
C21A C -0.6934(9) -0.879(3) -0.2002(10) 0.0422(19) Uani 0.2608 1 d D U P B 2
H21C H -0.722347 -0.816107 -0.230964 0.051 Uiso 0.2608 1 calc R . P B 2
H21D H -0.693076 -0.971272 -0.220499 0.051 Uiso 0.2608 1 calc R . P B 2
C44A C -0.9193(10) -0.916(2) -0.4570(11) 0.041(6) Uani 0.4072 1 d D U P A 2
H44C H -0.945856 -0.932289 -0.500331 0.049 Uiso 0.4072 1 calc R . P A 2
H44D H -0.894621 -1.002439 -0.442183 0.049 Uiso 0.4072 1 calc R . P A 2
C45A C -0.9572(19) -0.896(4) -0.4193(16) 0.039(7) Uani 0.4072 1 d D U P A 2
H45C H -0.996949 -0.861693 -0.446804 0.047 Uiso 0.4072 1 calc R . P A 2
H45D H -0.962017 -0.989026 -0.402434 0.047 Uiso 0.4072 1 calc R . P A 2
C17A C -0.5626(10) -0.874(3) -0.0293(12) 0.039(6) Uani 0.2608 1 d D U P B 2
H17C H -0.530984 -0.809293 -0.002907 0.047 Uiso 0.2608 1 calc R . P B 2
H17D H -0.561892 -0.961379 -0.005750 0.047 Uiso 0.2608 1 calc R . P B 2
C18A C -0.551(3) -0.914(5) -0.088(2) 0.041(9) Uani 0.2608 1 d D U P B 2
H18C H -0.508683 -0.932192 -0.076942 0.049 Uiso 0.2608 1 calc R . P B 2
H18D H -0.573335 -1.001821 -0.107004 0.049 Uiso 0.2608 1 calc R . P B 2

loop_
_atom_site_aniso_label
_atom_site_aniso_U_11
_atom_site_aniso_U_22
_atom_site_aniso_U_33
_atom_site_aniso_U_23
_atom_site_aniso_U_13
_atom_site_aniso_U_12
Ir2 0.0146(3) 0.0366(3) 0.0146(2) -0.00051(17) 0.0020(2) -0.0043(2)
Ir1 0.0110(6) 0.0164(5) 0.0159(7) 0.0044(4) 0.0062(4) 0.0019(4)
I1 0.0234(7) 0.0231(5) 0.0202(6) 0.0049(4) 0.0099(5) -0.0016(5)
I2 0.0597(13) 0.0736(10) 0.0455(11) -0.0332(7) 0.0354(10) -0.0291(8)
S2 0.0281(7) 0.0289(7) 0.0184(6) -0.0023(5) 0.0022(5) 0.0056(6)
S4 0.0274(8) 0.0340(7) 0.0220(6) -0.0007(5) 0.0060(6) -0.0061(6)
S5 0.0297(8) 0.0300(7) 0.0187(6) 0.0026(5) 0.0022(5) -0.0041(6)
S3 0.0295(8) 0.0320(7) 0.0232(6) -0.0003(5) 0.0080(6) 0.0066(6)
S6 0.0503(12) 0.0299(8) 0.0209(7) -0.0033(6) 0.0026(7) 0.0039(8)
S1 0.0503(11) 0.0272(9) 0.0207(7) 0.0041(6) 0.0007(7) -0.0022(8)
N1 0.025(3) 0.027(2) 0.016(2) 0.0028(17) 0.0085(19) 0.0018(19)
N4 0.029(3) 0.026(2) 0.022(2) 0.0014(18) 0.011(2) -0.001(2)
N3 0.021(2) 0.029(2) 0.019(2) 0.0017(18) 0.0073(19) -0.0035(19)
N2 0.024(2) 0.029(2) 0.017(2) -0.0009(18) 0.0060(19) 0.005(2)
C30 0.024(3) 0.030(3) 0.016(2) -0.003(2) 0.004(2) 0.003(2)
C6 0.021(3) 0.028(3) 0.019(2) 0.004(2) 0.003(2) 0.001(2)
C9 0.021(3) 0.027(3) 0.022(2) -0.002(2) 0.007(2) 0.008(2)
C16 0.035(3) 0.034(3) 0.026(3) 0.013(2) 0.013(2) 0.007(3)
C27 0.026(3) 0.028(3) 0.016(2) 0.000(2) 0.004(2) -0.004(2)
C28 0.026(3) 0.029(3) 0.020(2) -0.001(2) 0.006(2) 0.000(2)
C10 0.020(3) 0.030(3) 0.022(3) -0.002(2) -0.003(2) 0.008(2)
C3 0.027(3) 0.030(4) 0.017(3) 0.001(2) 0.008(3) -0.002(3)
C26 0.024(3) 0.031(3) 0.018(2) 0.002(2) -0.002(2) -0.002(2)
C33 0.029(4) 0.026(4) 0.018(4) 0.003(3) 0.009(3) 0.009(4)
C8 0.023(3) 0.029(3) 0.019(2) -0.002(2) 0.003(2) 0.001(2)
C43 0.041(3) 0.039(3) 0.027(3) -0.016(2) 0.017(3) -0.009(3)
C31 0.025(3) 0.027(3) 0.018(2) -0.002(2) 0.001(2) 0.002(2)
C5 0.028(3) 0.027(3) 0.018(2) 0.002(2) 0.005(2) 0.000(2)
C7 0.020(3) 0.029(3) 0.018(2) 0.000(2) 0.007(2) -0.001(2)
C13 0.020(3) 0.040(3) 0.026(3) 0.006(2) 0.004(2) 0.001(3)
C37 0.020(3) 0.034(3) 0.016(2) 0.003(2) 0.008(2) -0.001(2)
C29 0.021(3) 0.027(3) 0.017(2) 0.000(2) 0.003(2) 0.001(2)
C38 0.023(3) 0.039(3) 0.025(3) -0.006(2) 0.006(2) -0.002(3)
C32 0.029(3) 0.032(3) 0.016(2) 0.000(2) 0.003(2) -0.005(2)
C11 0.029(3) 0.041(3) 0.016(2) -0.002(2) 0.000(2) 0.002(3)
C4 0.028(3) 0.031(3) 0.017(2) 0.001(2) 0.000(2) -0.001(2)
C14 0.023(3) 0.032(3) 0.019(2) 0.007(2) 0.010(2) 0.005(2)
C23 0.032(3) 0.033(3) 0.028(3) -0.004(2) 0.012(2) -0.002(3)
C25 0.029(3) 0.032(3) 0.018(2) 0.003(2) 0.001(2) -0.002(2)
C19 0.029(3) 0.038(3) 0.032(3) -0.003(2) 0.017(2) 0.011(3)
C45 0.050(13) 0.026(7) 0.039(7) 0.002(5) 0.012(8) -0.015(9)
C18 0.026(6) 0.027(5) 0.042(5) 0.000(4) 0.008(4) 0.016(5)
C24 0.023(3) 0.035(3) 0.024(3) 0.001(2) 0.005(2) -0.003(2)
C42 0.034(3) 0.025(3) 0.044(3) 0.006(2) 0.022(3) 0.008(2)
C34 0.032(4) 0.040(4) 0.022(3) 0.007(3) 0.006(4) 0.007(3)
C20 0.042(4) 0.072(5) 0.025(3) -0.021(3) 0.011(3) 0.017(3)
C12 0.024(3) 0.031(3) 0.023(3) -0.003(2) 0.000(2) 0.009(2)
C39 0.032(3) 0.094(6) 0.035(3) 0.031(4) 0.012(3) -0.011(4)
C2 0.027(4) 0.041(3) 0.017(3) -0.006(2) 0.004(2) -0.001(3)
C36 0.028(3) 0.035(3) 0.020(2) 0.006(2) 0.001(2) -0.006(2)
C1 0.021(4) 0.044(3) 0.022(3) 0.004(2) -0.002(3) 0.008(3)
C15 0.029(3) 0.038(3) 0.020(3) -0.003(2) 0.005(2) 0.007(3)
C46 0.033(3) 0.038(3) 0.039(3) -0.003(3) 0.020(3) -0.016(3)
C35 0.035(6) 0.042(4) 0.020(3) 0.000(3) -0.002(4) -0.004(4)
C44 0.027(6) 0.026(6) 0.029(6) -0.005(4) 0.000(5) -0.006(5)
C17 0.039(6) 0.039(6) 0.028(4) 0.011(4) 0.007(4) 0.017(5)
C22 0.064(6) 0.031(6) 0.033(5) -0.002(5) 0.011(5) 0.001(6)
C21 0.043(5) 0.044(5) 0.030(4) -0.008(3) 0.004(4) 0.016(4)
C41 0.055(10) 0.033(6) 0.045(6) 0.017(5) 0.009(7) 0.000(7)
C40 0.022(6) 0.090(9) 0.036(6) 0.033(5) -0.007(5) -0.007(5)
S1A 0.0503(11) 0.0272(9) 0.0207(7) 0.0041(6) 0.0007(7) -0.0022(8)
C1A 0.027(4) 0.041(3) 0.017(3) -0.006(2) 0.004(2) -0.001(3)
C2A 0.021(4) 0.044(3) 0.022(3) 0.004(2) -0.002(3) 0.008(3)
C3A 0.027(3) 0.030(4) 0.017(3) 0.001(2) 0.008(3) -0.002(3)
C33A 0.029(4) 0.026(4) 0.018(4) 0.003(3) 0.009(3) 0.009(4)
C34A 0.032(4) 0.040(4) 0.022(3) 0.007(3) 0.006(4) 0.007(3)
C35A 0.035(6) 0.042(4) 0.020(3) 0.000(3) -0.002(4) -0.004(4)
S6A 0.0503(12) 0.0299(8) 0.0209(7) -0.0033(6) 0.0026(7) 0.0039(8)
Ir2A 0.0146(3) 0.0366(3) 0.0146(2) -0.00051(17) 0.0020(2) -0.0043(2)
I2A 0.0173(14) 0.048(2) 0.029(2) -0.0219(15) 0.0124(15) 0.0000(13)
C40A 0.022(6) 0.090(9) 0.036(6) 0.033(5) -0.007(5) -0.007(5)
C41A 0.055(10) 0.033(6) 0.045(6) 0.017(5) 0.009(7) 0.000(7)
Ir1A 0.0322(11) 0.0528(12) 0.0202(6) 0.0023(7) 0.0093(6) 0.0144(7)
I1A 0.0618(17) 0.0833(17) 0.0541(14) 0.0354(11) 0.0382(12) 0.0264(11)
C22A 0.064(6) 0.031(6) 0.033(5) -0.002(5) 0.011(5) 0.001(6)
C21A 0.043(5) 0.044(5) 0.030(4) -0.008(3) 0.004(4) 0.016(4)
C44A 0.035(11) 0.049(11) 0.034(10) -0.014(9) 0.009(9) -0.010(9)
C45A 0.032(11) 0.036(13) 0.048(11) -0.005(10) 0.013(9) -0.004(9)
C17A 0.035(11) 0.041(15) 0.049(12) 0.010(11) 0.025(11) 0.004(10)
C18A 0.040(19) 0.035(15) 0.054(14) 0.007(11) 0.026(14) 0.008(12)

loop_
_atom_type_symbol
_atom_type_description
_atom_type_scat_dispersion_real
_atom_type_scat_dispersion_imag
_atom_type_scat_source
C C 0.0181 0.0091 'International Tables Vol C Tables 4.2.6.8 and 6.1.1.4'
H H 0.0000 0.0000 'International Tables Vol C Tables 4.2.6.8 and 6.1.1.4'
I I -0.3257 6.8362 'International Tables Vol C Tables 4.2.6.8 and 6.1.1.4'
Ir Ir -4.7710 6.5667 'International Tables Vol C Tables 4.2.6.8 and 6.1.1.4'
N N 0.0311 0.0180 'International Tables Vol C Tables 4.2.6.8 and 6.1.1.4'
S S 0.3331 0.5567 'International Tables Vol C Tables 4.2.6.8 and 6.1.1.4'

loop_
_exptl_crystal_face_index_h
_exptl_crystal_face_index_k
_exptl_crystal_face_index_l
_exptl_crystal_face_perp_dist
-5 6 1 0.0270
5 -6 -1 0.0270
14 2 -3 0.0244
-14 -2 3 0.0324
-10 2 -5 0.0290
10 -2 5 0.0290
7 1 -15 0.0589
-7 -1 15 0.0429

loop_
_geom_angle_atom_site_label_1
_geom_angle_atom_site_label_2
_geom_angle_atom_site_label_3
_geom_angle
C43 Ir2 I2 159.4(2)
C43 Ir2 C42 39.1(3)
C43 Ir2 C39 92.2(4)
C43 Ir2 C46 80.7(3)
C37 Ir2 I2 86.49(18)
C37 Ir2 C43 95.7(3)
C37 Ir2 C42 90.0(2)
C37 Ir2 C39 152.7(3)
C37 Ir2 C46 171.0(2)
C42 Ir2 I2 161.5(2)
C42 Ir2 C46 92.3(3)
C39 Ir2 I2 95.1(3)
C39 Ir2 C42 79.8(3)
C39 Ir2 C46 36.2(3)
C46 Ir2 I2 94.0(2)
C16 Ir1 I1 157.2(3)
C16 Ir1 C14 97.0(3)
C16 Ir1 C23 40.7(3)
C16 Ir1 C19 81.5(3)
C16 Ir1 C20 91.0(3)
C14 Ir1 I1 83.92(19)
C14 Ir1 C23 91.6(3)
C14 Ir1 C19 162.9(3)
C14 Ir1 C20 158.9(3)
C23 Ir1 I1 161.9(3)
C23 Ir1 C19 98.1(3)
C23 Ir1 C20 81.9(3)
C19 Ir1 I1 90.9(2)
C20 Ir1 I1 96.1(3)
C20 Ir1 C19 37.8(3)
C8 S2 C5 94.6(3)
C24 S4 C27 95.0(3)
C28 S5 C31 94.3(3)
C12 S3 C9 94.3(3)
C32 S6 C35 90.7(4)
C4 S1 C1 90.3(3)
C6 N1 C13 126.3(5)
C14 N1 C6 107.9(5)
C14 N1 C13 124.0(5)
C30 N4 C38 128.1(5)
C37 N4 C30 108.5(5)
C37 N4 C38 122.4(5)
C37 N3 C36 124.3(5)
C29 N3 C37 112.3(5)
C29 N3 C36 123.3(5)
C7 N2 C14 110.9(5)
C7 N2 C15 123.5(5)
C14 N2 C15 125.5(5)
N4 C30 C29 109.4(5)
C31 C30 N4 139.2(6)
C31 C30 C29 111.4(5)
C5 C6 N1 139.9(5)
C5 C6 C7 111.9(5)
C7 C6 N1 108.2(5)
C10 C9 S3 110.3(5)
C10 C9 C8 125.5(6)
C8 C9 S3 124.2(4)
Ir1 C16 H16 114.3
C23 C16 Ir1 71.7(4)
C23 C16 H16 114.3
C23 C16 H16A 107.6
C23 C16 C17 120.9(7)
C23 C16 Ir1A 75.4(4)
C23 C16 C17A 141.8(13)
C17 C16 Ir1 114.6(5)
C17 C16 H16 114.3
Ir1A C16 H16A 107.6
C17A C16 H16A 107.6
C17A C16 Ir1A 107.4(10)
C28 C27 S4 124.7(4)
C26 C27 S4 110.0(5)
C26 C27 C28 125.3(6)
C27 C28 S5 119.0(5)
C29 C28 S5 107.3(4)
C29 C28 C27 133.4(5)
C9 C10 H10 125.4
C9 C10 C11 109.1(6)
C11 C10 H10 125.4
C4 C3 H3 123.3
C4 C3 C2 113.4(6)
C2 C3 H3 123.3
C27 C26 H26 125.5
C27 C26 C25 109.1(6)
C25 C26 H26 125.5
C32 C33 H33 123.6
C34 C33 H33 123.6
C34 C33 C32 112.8(6)
C9 C8 S2 119.4(4)
C7 C8 S2 106.7(4)
C7 C8 C9 133.4(5)
Ir2 C43 H43 111.3
C42 C43 Ir2 74.6(4)
C42 C43 H43 111.3
C42 C43 H43A 116.7
C42 C43 C44 131.0(8)
C42 C43 Ir2A 66.7(4)
C42 C43 C44A 114.6(11)
C44 C43 Ir2 110.1(6)
C44 C43 H43 111.3
Ir2A C43 H43A 116.7
C44A C43 H43A 116.7
C44A C43 Ir2A 115.8(8)
C30 C31 S5 109.8(4)
C30 C31 C32 129.0(6)
C32 C31 S5 121.2(5)
C6 C5 S2 109.7(4)
C6 C5 C4 129.1(6)
C4 C5 S2 121.2(5)
N2 C7 C6 103.7(5)
N2 C7 C8 139.3(5)
C8 C7 C6 117.1(5)
N1 C13 H13A 109.5
N1 C13 H13B 109.5
N1 C13 H13C 109.5
H13A C13 H13B 109.5
H13A C13 H13C 109.5
H13B C13 H13C 109.5
N4 C37 Ir2 125.6(4)
N4 C37 N3 106.7(5)
N4 C37 Ir2A 132.8(5)
N3 C37 Ir2 127.5(4)
N3 C37 Ir2A 120.5(4)
N3 C29 C30 103.0(5)
C28 C29 N3 139.8(5)
C28 C29 C30 117.3(5)
N4 C38 H38A 109.5
N4 C38 H38B 109.5
N4 C38 H38C 109.5
H38A C38 H38B 109.5
H38A C38 H38C 109.5
H38B C38 H38C 109.5
C33 C32 S6 111.3(5)
C33 C32 C31 128.8(5)
C31 C32 S6 119.8(5)
C31 C32 S6A 119.5(9)
C33A C32 C31 128.5(19)
C33A C32 S6A 111(2)
C10 C11 H11 121.2
C12 C11 C10 117.5(5)
C12 C11 H11 121.2
C3 C4 S1 111.3(5)
C3 C4 C5 128.5(5)
C5 C4 S1 120.1(4)
C5 C4 S1A 118.6(7)
C3A C4 C5 128.3(17)
C3A C4 S1A 111.6(17)
N1 C14 Ir1 127.1(5)
N1 C14 N2 109.2(5)
N1 C14 Ir1A 124.0(4)
N2 C14 Ir1 123.7(4)
N2 C14 Ir1A 126.6(4)
Ir1 C23 H23 114.5
C16 C23 Ir1 67.7(4)
C16 C23 H23 114.5
C16 C23 H23A 113.0
C16 C23 C22 122.3(12)
C16 C23 Ir1A 66.1(4)
C16 C23 C22A 129(4)
C22 C23 Ir1 115.0(6)
C22 C23 H23 114.5
Ir1A C23 H23A 113.0
C22A C23 H23A 113.0
C22A C23 Ir1A 112.9(13)
C26 C25 H25 121.2
C24 C25 C26 117.5(5)
C24 C25 H25 121.2
Ir1 C19 H19 114.8
C18 C19 Ir1 112.7(5)
C18 C19 H19 114.8
C20 C19 Ir1 68.0(4)
C20 C19 H19 114.8
C20 C19 H19A 117.0
C20 C19 C18 123.1(11)
C20 C19 Ir1A 71.4(4)
C20 C19 C18A 113(3)
Ir1A C19 H19A 117.0
C18A C19 H19A 117.0
C18A C19 Ir1A 113.1(10)
H45A C45 H45B 108.0
C46 C45 H45A 109.3
C46 C45 H45B 109.3
C46 C45 C44 111.5(12)
C44 C45 H45A 109.3
C44 C45 H45B 109.3
C19 C18 H18A 109.1
C19 C18 H18B 109.1
C19 C18 C17 112.5(9)
H18A C18 H18B 107.8
C17 C18 H18A 109.1
C17 C18 H18B 109.1
S4 C24 H24 125.8
C25 C24 S4 108.4(5)
C25 C24 H24 125.8
Ir2 C42 H42 116.3
C43 C42 Ir2 66.3(3)
C43 C42 H42 116.3
C43 C42 H42A 111.9
C43 C42 C41 117.9(12)
C43 C42 Ir2A 71.7(4)
C43 C42 C41A 130(2)
C41 C42 Ir2 114.4(7)
C41 C42 H42 116.3
Ir2A C42 H42A 111.9
C41A C42 H42A 111.9
C41A C42 Ir2A 112.0(10)
C33 C34 H34 124.0
C35 C34 C33 111.9(8)
C35 C34 H34 124.0
Ir1 C20 H20 114.8
C19 C20 Ir1 74.1(4)
C19 C20 H20 114.8
C19 C20 H20A 104.4
C19 C20 C21 121.1(7)
C19 C20 Ir1A 71.7(4)
C19 C20 C21A 150.7(13)
C21 C20 Ir1 110.6(5)
C21 C20 H20 114.8
Ir1A C20 H20A 104.4
C21A C20 H20A 104.4
C21A C20 Ir1A 105.6(10)
S3 C12 H12 125.6
C11 C12 S3 108.8(5)
C11 C12 H12 125.6
Ir2 C39 H39 109.7
C46 C39 Ir2 75.3(4)
C46 C39 H39 109.7
C46 C39 H39A 116.8
C46 C39 C40 136.3(11)
C46 C39 Ir2A 81.5(4)
C46 C39 C40A 113.5(11)
C40 C39 Ir2 107.8(6)
C40 C39 H39 109.7
Ir2A C39 H39A 116.8
C40A C39 H39A 116.8
C40A C39 Ir2A 106.2(8)
C3 C2 H2 124.9
C1 C2 C3 110.2(7)
C1 C2 H2 124.9
N3 C36 H36A 109.5
N3 C36 H36B 109.5
N3 C36 H36C 109.5
H36A C36 H36B 109.5
H36A C36 H36C 109.5
H36B C36 H36C 109.5
S1 C1 H1 122.6
C2 C1 S1 114.8(6)
C2 C1 H1 122.6
N2 C15 H15A 109.5
N2 C15 H15B 109.5
N2 C15 H15C 109.5
H15A C15 H15B 109.5
H15A C15 H15C 109.5
H15B C15 H15C 109.5
Ir2 C46 H46 116.1
C45 C46 Ir2 112.5(7)
C45 C46 H46 116.1
C39 C46 Ir2 68.5(4)
C39 C46 C45 118.7(15)
C39 C46 H46 116.1
C39 C46 H46A 114.0
C39 C46 Ir2A 62.0(4)
C39 C46 C45A 129(2)
Ir2A C46 H46A 114.0
C45A C46 H46A 114.0
C45A C46 Ir2A 111.9(9)
S6 C35 H35 123.4
C34 C35 S6 113.3(7)
C34 C35 H35 123.4
C43 C44 H44A 108.9
C43 C44 H44B 108.9
C45 C44 C43 113.5(11)
C45 C44 H44A 108.9
C45 C44 H44B 108.9
H44A C44 H44B 107.7
C16 C17 H17A 108.7
C16 C17 H17B 108.7
C18 C17 C16 114.0(7)
C18 C17 H17A 108.7
C18 C17 H17B 108.7
H17A C17 H17B 107.6
C23 C22 H22A 109.0
C23 C22 H22B 109.0
C23 C22 C21 113.1(9)
H22A C22 H22B 107.8
C21 C22 H22A 109.0
C21 C22 H22B 109.0
C20 C21 H21A 108.6
C20 C21 H21B 108.6
C22 C21 C20 114.7(8)
C22 C21 H21A 108.6
C22 C21 H21B 108.6
H21A C21 H21B 107.6
C42 C41 H41A 110.0
C42 C41 H41B 110.0
C42 C41 C40 108.6(13)
H41A C41 H41B 108.4
C40 C41 H41A 110.0
C40 C41 H41B 110.0
C39 C40 H40A 109.2
C39 C40 H40B 109.2
C41 C40 C39 112.2(10)
C41 C40 H40A 109.2
C41 C40 H40B 109.2
H40A C40 H40B 107.9
C4 S1A C1A 91.0(14)
S1A C1A H1A 122.8
C2A C1A S1A 114(2)
C2A C1A H1A 122.8
C1A C2A H2A 125.1
C1A C2A C3A 110(2)
C3A C2A H2A 125.1
C4 C3A C2A 113(2)
C4 C3A H3A 123.4
C2A C3A H3A 123.4
C32 C33A H33A 124.9
C34A C33A C32 110(3)
C34A C33A H33A 124.9
C33A C34A H34A 124.5
C35A C34A C33A 111(3)
C35A C34A H34A 124.5
C34A C35A H35A 123.6
C34A C35A S6A 113(2)
S6A C35A H35A 123.6
C32 S6A C35A 90.0(16)
C43 Ir2A C37 95.2(3)
C43 Ir2A C46 80.7(3)
C43 Ir2A I2A 141.1(3)
C37 Ir2A C46 156.4(3)
C37 Ir2A I2A 79.2(3)
C42 Ir2A C43 41.6(3)
C42 Ir2A C37 94.8(3)
C42 Ir2A C39 88.1(4)
C42 Ir2A C46 97.2(3)
C42 Ir2A I2A 173.4(4)
C39 Ir2A C43 96.9(4)
C39 Ir2A C37 164.6(4)
C39 Ir2A C46 36.6(3)
C39 Ir2A I2A 96.9(4)
C46 Ir2A I2A 89.4(3)
C39 C40A H40C 108.5
C39 C40A H40D 108.5
H40C C40A H40D 107.5
C41A C40A C39 115.3(15)
C41A C40A H40C 108.5
C41A C40A H40D 108.5
C42 C41A C40A 108.6(15)
C42 C41A H41C 110.0
C42 C41A H41D 110.0
C40A C41A H41C 110.0
C40A C41A H41D 110.0
H41C C41A H41D 108.3
C16 Ir1A C23 38.5(2)
C16 Ir1A C19 79.6(3)
C16 Ir1A C20 86.7(3)
C16 Ir1A I1A 157.1(3)
C14 Ir1A C16 96.3(3)
C14 Ir1A C23 88.9(3)
C14 Ir1A C19 169.7(3)
C14 Ir1A C20 153.0(3)
C14 Ir1A I1A 86.0(2)
C23 Ir1A I1A 164.1(2)
C19 Ir1A C23 93.6(3)
C19 Ir1A I1A 94.1(2)
C20 Ir1A C23 76.8(3)
C20 Ir1A C19 36.9(3)
C20 Ir1A I1A 101.5(3)
C23 C22A H22C 109.1
C23 C22A H22D 109.1
C23 C22A C21A 112.5(18)
H22C C22A H22D 107.8
C21A C22A H22C 109.1
C21A C22A H22D 109.1
C20 C21A H21C 108.6
C20 C21A H21D 108.6
C22A C21A C20 114(2)
C22A C21A H21C 108.6
C22A C21A H21D 108.6
H21C C21A H21D 107.6
C43 C44A H44C 108.8
C43 C44A H44D 108.8
H44C C44A H44D 107.7
C45A C44A C43 113.9(15)
C45A C44A H44C 108.8
C45A C44A H44D 108.8
C46 C45A C44A 113.1(17)
C46 C45A H45C 109.0
C46 C45A H45D 109.0
C44A C45A H45C 109.0
C44A C45A H45D 109.0
H45C C45A H45D 107.8
C16 C17A H17C 109.7
C16 C17A H17D 109.7
H17C C17A H17D 108.2
C18A C17A C16 110(2)
C18A C17A H17C 109.7
C18A C17A H17D 109.7
C19 C18A C17A 110(2)
C19 C18A H18C 109.6
C19 C18A H18D 109.6
C17A C18A H18C 109.6
C17A C18A H18D 109.6
H18C C18A H18D 108.1

loop_
_geom_bond_atom_site_label_1
_geom_bond_atom_site_label_2
_geom_bond_distance
Ir2 I2 2.621(2)
Ir2 C43 2.078(6)
Ir2 C37 2.002(6)
Ir2 C42 2.188(6)
Ir2 C39 2.153(7)
Ir2 C46 2.239(6)
Ir1 I1 2.648(4)
Ir1 C16 2.053(7)
Ir1 C14 2.063(7)
Ir1 C23 2.107(7)
Ir1 C19 2.215(7)
Ir1 C20 2.136(7)
S2 C8 1.707(6)
S2 C5 1.773(6)
S4 C27 1.788(6)
S4 C24 1.665(6)
S5 C28 1.702(6)
S5 C31 1.774(6)
S3 C9 1.789(6)
S3 C12 1.674(6)
S6 C32 1.689(6)
S6 C35 1.711(10)
S1 C4 1.685(6)
S1 C1 1.706(8)
N1 C6 1.426(8)
N1 C13 1.501(8)
N1 C14 1.310(8)
N4 C30 1.403(8)
N4 C37 1.355(7)
N4 C38 1.494(8)
N3 C37 1.391(8)
N3 C29 1.387(7)
N3 C36 1.437(7)
N2 C7 1.379(7)
N2 C14 1.384(8)
N2 C15 1.442(7)
C30 C31 1.348(8)
C30 C29 1.424(7)
C6 C5 1.340(8)
C6 C7 1.424(8)
C9 C10 1.342(8)
C9 C8 1.466(8)
C16 H16 0.9800
C16 H16A 0.9800
C16 C23 1.446(9)
C16 C17 1.574(10)
C16 Ir1A 2.122(6)
C16 C17A 1.572(18)
C27 C28 1.464(8)
C27 C26 1.352(8)
C28 C29 1.383(9)
C10 H10 0.9300
C10 C11 1.479(8)
C3 H3 0.9300
C3 C4 1.385(10)
C3 C2 1.394(9)
C26 H26 0.9300
C26 C25 1.473(9)
C33 H33 0.9300
C33 C32 1.395(10)
C33 C34 1.374(11)
C8 C7 1.391(8)
C43 H43 0.9800
C43 H43A 0.9800
C43 C42 1.431(10)
C43 C44 1.565(12)
C43 Ir2A 2.047(7)
C43 C44A 1.577(16)
C31 C32 1.435(8)
C5 C4 1.448(8)
C13 H13A 0.9600
C13 H13B 0.9600
C13 H13C 0.9600
C37 Ir2A 2.050(7)
C38 H38A 0.9600
C38 H38B 0.9600
C38 H38C 0.9600
C32 C33A 1.40(2)
C32 S6A 1.673(16)
C11 H11 0.9300
C11 C12 1.345(10)
C4 S1A 1.655(15)
C4 C3A 1.39(2)
C14 Ir1A 2.015(6)
C23 H23 0.9800
C23 H23A 0.9800
C23 C22 1.481(11)
C23 Ir1A 2.245(7)
C23 C22A 1.489(18)
C25 H25 0.9300
C25 C24 1.363(9)
C19 H19 0.9800
C19 H19A 0.9800
C19 C18 1.474(11)
C19 C20 1.413(10)
C19 Ir1A 2.232(7)
C19 C18A 1.482(19)
C45 H45A 0.9700
C45 H45B 0.9700
C45 C46 1.494(13)
C45 C44 1.510(18)
C18 H18A 0.9700
C18 H18B 0.9700
C18 C17 1.534(15)
C24 H24 0.9300
C42 H42 0.9800
C42 H42A 0.9800
C42 C41 1.520(12)
C42 Ir2A 1.980(7)
C42 C41A 1.513(16)
C34 H34 0.9300
C34 C35 1.346(11)
C20 H20 0.9800
C20 H20A 0.9800
C20 C21 1.590(14)
C20 Ir1A 2.229(7)
C20 C21A 1.52(2)
C12 H12 0.9300
C39 H39 0.9800
C39 H39A 0.9800
C39 C46 1.368(10)
C39 C40 1.541(15)
C39 Ir2A 2.025(8)
C39 C40A 1.623(19)
C2 H2 0.9300
C2 C1 1.332(10)
C36 H36A 0.9600
C36 H36B 0.9600
C36 H36C 0.9600
C1 H1 0.9300
C15 H15A 0.9600
C15 H15B 0.9600
C15 H15C 0.9600
C46 H46 0.9800
C46 H46A 0.9800
C46 Ir2A 2.269(8)
C46 C45A 1.496(16)
C35 H35 0.9300
C44 H44A 0.9700
C44 H44B 0.9700
C17 H17A 0.9700
C17 H17B 0.9700
C22 H22A 0.9700
C22 H22B 0.9700
C22 C21 1.483(16)
C21 H21A 0.9700
C21 H21B 0.9700
C41 H41A 0.9700
C41 H41B 0.9700
C41 C40 1.53(2)
C40 H40A 0.9700
C40 H40B 0.9700
S1A C1A 1.71(2)
C1A H1A 0.9300
C1A C2A 1.33(2)
C2A H2A 0.9300
C2A C3A 1.40(2)
C3A H3A 0.9300
C33A H33A 0.9300
C33A C34A 1.38(2)
C34A H34A 0.9300
C34A C35A 1.35(2)
C35A H35A 0.9300
C35A S6A 1.72(2)
Ir2A I2A 2.805(7)
C40A H40C 0.9700
C40A H40D 0.9700
C40A C41A 1.52(2)
C41A H41C 0.9700
C41A H41D 0.9700
Ir1A I1A 2.646(4)
C22A H22C 0.9700
C22A H22D 0.9700
C22A C21A 1.50(2)
C21A H21C 0.9700
C21A H21D 0.9700
C44A H44C 0.9700
C44A H44D 0.9700
C44A C45A 1.51(2)
C45A H45C 0.9700
C45A H45D 0.9700
C17A H17C 0.9700
C17A H17D 0.9700
C17A C18A 1.55(2)
C18A H18C 0.9700
C18A H18D 0.9700

loop_
_exptl_oxdiff_crystal_face_indexfrac_h
_exptl_oxdiff_crystal_face_indexfrac_k
_exptl_oxdiff_crystal_face_indexfrac_l
_exptl_oxdiff_crystal_face_x
_exptl_oxdiff_crystal_face_y
_exptl_oxdiff_crystal_face_z
-5.0611 5.5805 0.5670 0.7680 0.0200 -0.6402
5.0611 -5.5805 -0.5670 -0.7680 -0.0200 0.6402
13.8469 2.1652 -3.2049 0.6525 0.0180 0.7576
-13.8469 -2.1652 3.2049 -0.6525 -0.0180 -0.7576
-9.7060 2.4261 -5.3723 0.1635 -0.4898 -0.8563
9.7060 -2.4261 5.3723 -0.1635 0.4898 0.8563
7.2054 0.9688 -15.3766 0.3106 -0.9264 0.2128
-7.2054 -0.9688 15.3766 -0.3106 0.9264 -0.2128
